data_7220349
loop_
_publ_author_name
'Wang, Hongfeng'
'Grosjean, Arnaud'
'Sinito, Chiara'
'Kaiba, Abdellah'
'Bald\'e, Ch\'erif'
'Desplanches, C\'edric'
'L\'etard, Jean-Fran\,cois'
'Guionneau, Philippe'

_publ_section_title
;
 Towards synergy between spin-crossover and metal--ligand bond break in
 molecular crystals: structural investigations of eight seven-coordinated
 Fe(ii) macrocyclic complexes
;
_journal_issue 22
_journal_name_full CrystEngComm
_journal_page_first 4075
_journal_paper_doi 10.1039/C5CE00557D
_journal_volume 17
_journal_year 2015
_chemical_formula_sum 'C72 H102 Fe4 N28 O Se8'
_chemical_formula_weight 2230.89
_space_group_crystal_system monoclinic
_space_group_IT_number 14
_space_group_name_Hall '-P 2yn'
_space_group_name_H-M_alt 'P 1 21/n 1'
_symmetry_space_group_name_Hall '-P 2yn'
_symmetry_space_group_name_H-M 'P 1 21/n 1'
_atom_sites_solution_hydrogens mixed
_audit_creation_method SHELXL-2014/6
_audit_update_record
;
2015-03-18 deposited with the CCDC.
2015-04-17 downloaded from the CCDC.
;
_cell_angle_alpha 90
_cell_angle_beta 102.4380(10)
_cell_angle_gamma 90
_cell_formula_units_Z 2
_cell_length_a 15.4575(2)
_cell_length_b 11.6172(2)
_cell_length_c 24.5781(2)
_cell_measurement_temperature 110(2)
_cell_volume 4309.97(10)
_computing_structure_refinement 'SHELXL-2014/6 (Sheldrick, 2014)'
_diffrn_ambient_temperature 110(2)
_diffrn_measured_fraction_theta_full 0.998
_diffrn_measured_fraction_theta_max 0.998
_diffrn_radiation_type MoK\a
_diffrn_radiation_wavelength 0.71073
_diffrn_reflns_av_R_equivalents 0.0287
_diffrn_reflns_av_unetI/netI 0.0393
_diffrn_reflns_laue_measured_fraction_full 0.998
_diffrn_reflns_laue_measured_fraction_max 0.998
_diffrn_reflns_limit_h_max 23
_diffrn_reflns_limit_h_min -23
_diffrn_reflns_limit_k_max 17
_diffrn_reflns_limit_k_min -17
_diffrn_reflns_limit_l_max 36
_diffrn_reflns_limit_l_min -36
_diffrn_reflns_number 29261
_diffrn_reflns_point_group_measured_fraction_full 0.998
_diffrn_reflns_point_group_measured_fraction_max 0.998
_diffrn_reflns_theta_full 25.242
_diffrn_reflns_theta_max 32.048
_diffrn_reflns_theta_min 1.948
_exptl_absorpt_coefficient_mu 4.098
_exptl_absorpt_correction_T_max 0.4273
_exptl_absorpt_correction_T_min 0.2338
_exptl_absorpt_correction_type empirical
_exptl_absorpt_process_details scalepack
_exptl_crystal_density_diffrn 1.719
_exptl_crystal_description prism
_exptl_crystal_F_000 2228
_exptl_crystal_size_max 0.500
_exptl_crystal_size_mid 0.250
_exptl_crystal_size_min 0.250
_refine_diff_density_max 1.935
_refine_diff_density_min -1.833
_refine_diff_density_rms 0.109
_refine_ls_extinction_method none
_refine_ls_goodness_of_fit_ref 1.007
_refine_ls_hydrogen_treatment mixed
_refine_ls_matrix_type full
_refine_ls_number_parameters 580
_refine_ls_number_reflns 14994
_refine_ls_number_restraints 9
_refine_ls_restrained_S_all 1.007
_refine_ls_R_factor_all 0.0729
_refine_ls_R_factor_gt 0.0442
_refine_ls_shift/su_max 0.004
_refine_ls_shift/su_mean 0.000
_refine_ls_structure_factor_coef Fsqd
_refine_ls_weighting_details 'w=1/[\s^2^(Fo^2^)+(0.0586P)^2^+2.9626P] where P=(Fo^2^+2Fc^2^)/3'
_refine_ls_weighting_scheme calc
_refine_ls_wR_factor_gt 0.1053
_refine_ls_wR_factor_ref 0.1175
_reflns_Friedel_coverage 0.000
_reflns_number_gt 10474
_reflns_number_total 14994
_reflns_threshold_expression 'I > 2\s(I)'
_cod_data_source_file c5ce00557d2.cif
_cod_data_source_block shelx
_cod_depositor_comments 'Adding full bibliography for 7220335--7220350.cif.'
_cod_database_code 7220349
_shelx_space_group_comment
;
The symmetry employed for this shelxl refinement is uniquely defined
by the following loop, which should always be used as a source of
symmetry information in preference to the above space-group names.
They are only intended as comments.
;
_shelx_estimated_absorpt_t_min 0.234
_shelx_estimated_absorpt_t_max 0.427
_shelxl_version_number 2014/6

loop_
_space_group_symop_operation_xyz
'x, y, z'
'-x+1/2, y+1/2, -z+1/2'
'-x, -y, -z'
'x-1/2, -y-1/2, z-1/2'

loop_
_atom_site_label
_atom_site_type_symbol
_atom_site_fract_x
_atom_site_fract_y
_atom_site_fract_z
_atom_site_U_iso_or_equiv
_atom_site_adp_type
_atom_site_occupancy
_atom_site_site_symmetry_order
_atom_site_calc_flag
_atom_site_refinement_flags_posn
_atom_site_refinement_flags_adp
_atom_site_refinement_flags_occupancy
_atom_site_disorder_assembly
_atom_site_disorder_group
Se4 Se 0.54520(2) 0.36396(3) 0.19393(2) 0.03030(7) Uani 1 1 d . . . . .
Se1 Se 0.96825(2) 0.30513(3) 1.05336(2) 0.04116(9) Uani 1 1 d . . . . .
Fe1 Fe 0.76742(3) 0.25599(3) 0.37107(2) 0.02632(9) Uani 1 1 d . . . . .
Fe2 Fe 0.76219(2) 0.21307(3) 0.87017(2) 0.02415(8) Uani 1 1 d . . . . .
N10 N 0.80920(15) 0.3539(2) 0.81338(9) 0.0281(5) Uani 1 1 d D . . . .
N1 N 0.76979(14) 0.0248(2) 0.88877(8) 0.0262(4) Uani 1 1 d . . . . .
N4 N 0.77638(14) 0.44361(19) 0.39035(8) 0.0245(4) Uani 1 1 d . . . . .
N11 N 0.81206(15) 0.1160(2) 0.31251(9) 0.0296(5) Uani 1 1 d D . . . .
N5 N 0.67335(16) 0.3049(2) 0.42709(8) 0.0307(5) Uani 1 1 d . . . . .
N6 N 0.87070(15) 0.3398(2) 0.33152(8) 0.0266(4) Uani 1 1 d . . . . .
N2 N 0.66491(15) 0.1640(2) 0.92373(8) 0.0294(5) Uani 1 1 d . . . . .
N3 N 0.86958(15) 0.1303(2) 0.83444(8) 0.0282(5) Uani 1 1 d . . . . .
N7 N 0.66158(15) 0.1749(2) 0.79758(9) 0.0282(5) Uani 1 1 d . . . . .
C2 C 0.61749(17) 0.1474(2) 0.75558(10) 0.0250(5) Uani 1 1 d . . . . .
N14 N 0.66318(15) 0.2939(2) 0.30046(9) 0.0307(5) Uani 1 1 d . . . . .
C4 C 0.61782(17) 0.3224(2) 0.25897(10) 0.0259(5) Uani 1 1 d . . . . .
C30 C 0.8561(2) 0.2948(3) 0.77493(11) 0.0346(6) Uani 1 1 d . . . . .
H30A H 0.8885 0.3520 0.7570 0.041 Uiso 1 1 calc R U . . .
H30B H 0.8127 0.2552 0.7453 0.041 Uiso 1 1 calc R U . . .
C19 C 0.89210(17) 0.4452(2) 0.34034(9) 0.0261(5) Uani 1 1 d . . . . .
C3 C 0.9167(2) 0.1924(3) 0.48277(10) 0.0326(6) Uani 1 1 d . . . . .
N13 N 0.8732(2) 0.2137(2) 0.43953(10) 0.0437(7) Uani 1 1 d . . . . .
C8 C 0.8308(2) -0.1602(3) 0.87714(11) 0.0386(7) Uani 1 1 d . . . . .
H8 H 0.8728 -0.2058 0.8637 0.046 Uiso 1 1 calc R U . . .
C33 C 0.7415(2) 0.0381(3) 0.28436(13) 0.0416(7) Uani 1 1 d . . . . .
H33A H 0.7613 -0.0017 0.2536 0.050 Uiso 1 1 calc R U . . .
H33B H 0.6883 0.0840 0.2680 0.050 Uiso 1 1 calc R U . . .
C21 C 0.66022(18) 0.4096(3) 0.43817(10) 0.0300(6) Uani 1 1 d . . . . .
C36 C 0.7394(2) 0.4281(3) 0.78161(11) 0.0343(6) Uani 1 1 d . . . . .
H36A H 0.6904 0.3792 0.7615 0.041 Uiso 1 1 calc R U . . .
H36B H 0.7635 0.4714 0.7535 0.041 Uiso 1 1 calc R U . . .
C1 C 0.90762(19) 0.2731(3) 0.98453(11) 0.0352(6) Uani 1 1 d . . . . .
C17 C 0.88965(17) 0.0246(3) 0.84254(10) 0.0298(6) Uani 1 1 d . . . . .
C9 C 0.82851(18) -0.0412(3) 0.87022(9) 0.0294(6) Uani 1 1 d . . . . .
C13 C 0.8415(2) 0.6275(3) 0.38146(11) 0.0336(6) Uani 1 1 d . . . . .
N8 N 0.8671(2) 0.2510(3) 0.94064(10) 0.0505(7) Uani 1 1 d . . . . .
C10 C 0.72077(17) 0.4929(2) 0.41873(10) 0.0271(5) Uani 1 1 d . . . . .
C26 C 0.8514(2) 0.1761(3) 0.27101(10) 0.0349(6) Uani 1 1 d . . . . .
H26A H 0.8042 0.2144 0.2433 0.042 Uiso 1 1 calc R U . . .
H26B H 0.8816 0.1199 0.2512 0.042 Uiso 1 1 calc R U . . .
C11 C 0.7226(2) 0.6100(3) 0.42967(11) 0.0352(6) Uani 1 1 d . . . . .
H11 H 0.6827 0.6435 0.4496 0.042 Uiso 1 1 calc R U . . .
C18 C 0.96711(19) -0.0361(3) 0.82697(12) 0.0408(7) Uani 1 1 d . . . . .
H18A H 0.9492 -0.0665 0.7890 0.061 Uiso 1 1 calc R U . . .
H18B H 0.9864 -0.0997 0.8530 0.061 Uiso 1 1 calc R U . . .
H18C H 1.0161 0.0183 0.8288 0.061 Uiso 1 1 calc R U . . .
C5 C 0.71119(18) -0.0245(2) 0.91469(10) 0.0300(6) Uani 1 1 d . . . . .
C6 C 0.7094(2) -0.1430(3) 0.92322(11) 0.0383(7) Uani 1 1 d . . . . .
H6 H 0.6676 -0.1766 0.9417 0.046 Uiso 1 1 calc R U . . .
C22 C 0.5917(2) 0.4540(3) 0.46819(12) 0.0381(7) Uani 1 1 d . . . . .
H22A H 0.5436 0.3978 0.4649 0.057 Uiso 1 1 calc R U . . .
H22B H 0.5679 0.5272 0.4516 0.057 Uiso 1 1 calc R U . . .
H22C H 0.6191 0.4659 0.5076 0.057 Uiso 1 1 calc R U . . .
C16 C 0.5828(2) 0.0149(3) 0.96397(12) 0.0402(7) Uani 1 1 d . . . . .
H16A H 0.6103 0.0021 1.0033 0.060 Uiso 1 1 calc R U . . .
H16B H 0.5582 -0.0577 0.9471 0.060 Uiso 1 1 calc R U . . .
H16C H 0.5353 0.0719 0.9611 0.060 Uiso 1 1 calc R U . . .
C23 C 0.6226(2) 0.2124(3) 0.44599(12) 0.0421(8) Uani 1 1 d . . . . .
H23A H 0.5657 0.2008 0.4191 0.051 Uiso 1 1 calc R U . . .
H23B H 0.6100 0.2317 0.4827 0.051 Uiso 1 1 calc R U . . .
C7 C 0.7705(2) -0.2104(3) 0.90394(12) 0.0442(8) Uani 1 1 d . . . . .
H7 H 0.7709 -0.2914 0.9092 0.053 Uiso 1 1 calc R U . . .
C15 C 0.65100(18) 0.0583(3) 0.93415(10) 0.0302(6) Uani 1 1 d . . . . .
C28 C 0.6724(3) 0.3637(3) 0.94859(12) 0.0460(8) Uani 1 1 d . . . . .
H28A H 0.6362 0.4314 0.9538 0.055 Uiso 1 1 calc R U . A 3
H28B H 0.7201 0.3556 0.9825 0.055 Uiso 1 1 calc R U . A 3
C24 C 0.91705(19) 0.2645(3) 0.29960(11) 0.0319(6) Uani 1 1 d . . . . .
H24A H 0.9675 0.2262 0.3247 0.038 Uiso 1 1 calc R U . . .
H24B H 0.9402 0.3097 0.2717 0.038 Uiso 1 1 calc R U . . .
C14 C 0.83556(17) 0.5095(2) 0.37188(9) 0.0253(5) Uani 1 1 d . . . . .
C27 C 0.6144(2) 0.2567(3) 0.94199(11) 0.0376(7) Uani 1 1 d . . . . .
H27A H 0.5991 0.2366 0.9779 0.045 Uiso 1 1 calc R U . . .
H27B H 0.5589 0.2704 0.9141 0.045 Uiso 1 1 calc R U . . .
C20 C 0.96706(19) 0.5048(3) 0.32162(11) 0.0351(6) Uani 1 1 d . . . . .
H20A H 1.0214 0.4595 0.3331 0.053 Uiso 1 1 calc R U . . .
H20B H 0.9758 0.5815 0.3386 0.053 Uiso 1 1 calc R U . . .
H20C H 0.9528 0.5123 0.2810 0.053 Uiso 1 1 calc R U . . .
C29 C 0.92050(19) 0.2082(3) 0.80672(12) 0.0356(6) Uani 1 1 d . . . . .
H29A H 0.9495 0.1649 0.7809 0.043 Uiso 1 1 calc R U . . .
H29B H 0.9668 0.2478 0.8346 0.043 Uiso 1 1 calc R U . . .
C12 C 0.7844(2) 0.6770(3) 0.41065(13) 0.0395(7) Uani 1 1 d . . . . .
C31B C 0.6644(4) 0.0164(6) 0.3603(2) 0.0368(13) Uani 0.5 1 d . . P B 1
H31A H 0.6215 0.0690 0.3370 0.044 Uiso 0.5 1 calc R U P B 1
H31B H 0.6312 -0.0381 0.3792 0.044 Uiso 0.5 1 calc R U P B 1
C35 C 0.7034(2) 0.5117(3) 0.81753(14) 0.0430(8) Uani 1 1 d . . . . .
C34A C 0.6522(3) 0.4504(4) 0.85629(15) 0.0342(8) Uani 0.75 1 d . . P C 3
H34A H 0.6205 0.5081 0.8743 0.041 Uiso 0.75 1 calc R U P C 3
H34B H 0.6077 0.3979 0.8342 0.041 Uiso 0.75 1 calc R U P C 3
C25 C 0.6786(3) 0.1054(3) 0.45016(13) 0.0579(11) Uani 1 1 d . . . . .
H25A H 0.6400 0.0383 0.4524 0.070 Uiso 1 1 calc R U . D 1
H25B H 0.7233 0.1087 0.4856 0.070 Uiso 1 1 calc R U . D 1
C32 C 0.7172(3) -0.0506(4) 0.32355(17) 0.0568(11) Uani 1 1 d . . . . .
O1 O 0.8863(5) 0.5018(8) 0.9350(3) 0.118(3) Uani 0.5 1 d D . P E 3
C31A C 0.7288(4) -0.0198(5) 0.3894(2) 0.0325(12) Uani 0.5 1 d . . P B 2
H31C H 0.7030 -0.0812 0.4089 0.039 Uiso 0.5 1 calc R U P B 2
H31D H 0.7922 -0.0108 0.4074 0.039 Uiso 0.5 1 calc R U P B 2
N12A N 0.7280(4) 0.0830(5) 0.40220(19) 0.0292(11) Uani 0.5 1 d D . P B 1
N12B N 0.6817(4) 0.0877(5) 0.3908(2) 0.0291(10) Uani 0.5 1 d D . P B 2
C34B C 0.7155(8) 0.4924(9) 0.8859(4) 0.029(2) Uani 0.25 1 d . . P C 4
H34C H 0.7786 0.4870 0.9050 0.035 Uiso 0.25 1 calc R U P C 4
H34D H 0.6863 0.5541 0.9032 0.035 Uiso 0.25 1 calc R U P C 4
N9B N 0.6689(6) 0.3802(9) 0.8854(4) 0.027(2) Uani 0.25 1 d D . P C 4
N9A N 0.7132(2) 0.3841(3) 0.89943(13) 0.0284(7) Uani 0.75 1 d D . P C 3
Se3 Se 0.98290(2) 0.16375(3) 0.55112(2) 0.03293(8) Uani 1 1 d . . . . .
Se2 Se 0.54696(2) 0.10579(3) 0.68985(2) 0.02796(7) Uani 1 1 d . . . . .
H1 H 0.884(2) 0.673(3) 0.3697(12) 0.031(8) Uiso 1 1 d . . . . .
H3 H 0.783(2) 0.755(3) 0.4149(13) 0.040(9) Uiso 1 1 d . . . . .
H102 H 0.9247 0.5534 0.9254 0.160 Uiso 0.5 1 d D U P F 3
H101 H 0.9177 0.4814 0.9700 0.160 Uiso 0.5 1 d D U P G 3
H100 H 0.8481 0.4021 0.8352 0.024(7) Uiso 1 1 d D . . . .
H111 H 0.8540 0.0693 0.3318 0.031(8) Uiso 1 1 d D . . . .
H122 H 0.6310 0.0849 0.3649 0.040 Uiso 0.5 1 d D U P H 2
H121 H 0.7787 0.0576 0.4289 0.040 Uiso 0.5 1 d D U P I 1
H901 H 0.7604 0.4320 0.9092 0.040 Uiso 0.75 1 d D U P J 3
H902 H 0.6145 0.3658 0.8585 0.040 Uiso 0.25 1 d D U P K 4
H35B H 0.744(2) 0.561(3) 0.8379(12) 0.020(7) Uiso 1 1 d . . . . .
H35A H 0.656(2) 0.554(3) 0.7955(14) 0.048(10) Uiso 1 1 d . . . . .
H32B H 0.766(3) -0.119(4) 0.3342(17) 0.078(14) Uiso 1 1 d . . . . .
H32A H 0.668(3) -0.095(4) 0.3085(19) 0.092(16) Uiso 1 1 d . . . . .

loop_
_atom_site_aniso_label
_atom_site_aniso_U_11
_atom_site_aniso_U_22
_atom_site_aniso_U_33
_atom_site_aniso_U_23
_atom_site_aniso_U_13
_atom_site_aniso_U_12
Se4 0.02908(14) 0.04446(17) 0.01822(11) -0.00014(10) 0.00702(9) 0.00816(11)
Se1 0.04125(17) 0.0563(2) 0.02156(13) -0.01314(12) -0.00289(11) 0.01880(14)
Fe1 0.0359(2) 0.0301(2) 0.01359(15) 0.00032(13) 0.00661(13) -0.00366(15)
Fe2 0.02809(18) 0.0313(2) 0.01434(15) -0.00001(13) 0.00741(13) 0.00508(15)
N10 0.0302(11) 0.0339(12) 0.0208(10) -0.0016(9) 0.0067(8) -0.0019(9)
N1 0.0292(11) 0.0342(12) 0.0161(9) 0.0036(8) 0.0069(8) 0.0082(9)
N4 0.0291(11) 0.0310(11) 0.0147(8) -0.0012(8) 0.0075(7) -0.0049(9)
N11 0.0317(12) 0.0344(13) 0.0216(10) -0.0039(9) 0.0033(8) -0.0018(9)
N5 0.0380(13) 0.0391(13) 0.0166(9) -0.0022(9) 0.0092(8) -0.0131(10)
N6 0.0292(11) 0.0346(12) 0.0171(9) 0.0027(8) 0.0074(8) 0.0018(9)
N2 0.0315(12) 0.0412(13) 0.0175(9) 0.0032(9) 0.0097(8) 0.0105(10)
N3 0.0263(11) 0.0416(13) 0.0177(9) -0.0027(9) 0.0072(8) 0.0024(9)
N7 0.0302(11) 0.0330(12) 0.0227(10) 0.0049(9) 0.0086(8) 0.0013(9)
C2 0.0277(12) 0.0282(13) 0.0207(11) 0.0062(9) 0.0089(9) 0.0026(10)
N14 0.0312(12) 0.0399(13) 0.0221(10) -0.0014(9) 0.0079(9) -0.0007(10)
C4 0.0269(12) 0.0324(14) 0.0211(11) -0.0027(9) 0.0113(9) 0.0002(10)
C30 0.0437(16) 0.0404(16) 0.0243(12) -0.0038(11) 0.0179(11) -0.0090(13)
C19 0.0269(12) 0.0369(15) 0.0148(10) 0.0038(9) 0.0049(8) -0.0008(10)
C3 0.0445(16) 0.0348(15) 0.0189(11) 0.0044(10) 0.0079(10) -0.0044(12)
N13 0.0661(19) 0.0426(15) 0.0197(11) 0.0016(10) 0.0032(11) 0.0074(13)
C8 0.0544(19) 0.0394(17) 0.0222(12) 0.0033(11) 0.0090(12) 0.0203(14)
C33 0.0375(16) 0.0439(18) 0.0395(15) -0.0185(14) -0.0006(12) -0.0005(13)
C21 0.0304(13) 0.0450(16) 0.0159(10) -0.0024(10) 0.0079(9) -0.0101(12)
C36 0.0377(15) 0.0364(16) 0.0272(12) 0.0082(11) 0.0035(11) -0.0052(12)
C1 0.0342(15) 0.0510(18) 0.0212(12) -0.0029(11) 0.0076(10) 0.0055(13)
C17 0.0259(12) 0.0489(17) 0.0145(10) -0.0022(10) 0.0039(9) 0.0102(11)
C9 0.0331(14) 0.0401(15) 0.0150(10) 0.0019(10) 0.0053(9) 0.0129(11)
C13 0.0426(16) 0.0354(15) 0.0255(12) -0.0040(11) 0.0133(11) -0.0123(12)
N8 0.0498(17) 0.077(2) 0.0232(12) -0.0093(13) 0.0044(11) 0.0001(15)
C10 0.0317(13) 0.0347(14) 0.0167(10) -0.0042(9) 0.0093(9) -0.0065(11)
C26 0.0458(17) 0.0414(16) 0.0186(11) -0.0014(11) 0.0091(11) 0.0089(13)
C11 0.0462(17) 0.0355(15) 0.0293(13) -0.0074(11) 0.0201(12) -0.0060(13)
C18 0.0305(15) 0.065(2) 0.0276(13) -0.0091(13) 0.0081(11) 0.0167(14)
C5 0.0352(14) 0.0384(15) 0.0178(10) 0.0050(10) 0.0090(10) 0.0064(11)
C6 0.0538(19) 0.0372(16) 0.0265(13) 0.0066(11) 0.0146(12) 0.0028(14)
C22 0.0371(16) 0.0527(19) 0.0293(13) -0.0024(13) 0.0174(12) -0.0054(14)
C16 0.0388(16) 0.059(2) 0.0272(13) 0.0075(13) 0.0175(12) 0.0009(14)
C23 0.0528(19) 0.0499(19) 0.0247(13) -0.0005(12) 0.0107(12) -0.0275(15)
C7 0.070(2) 0.0355(17) 0.0291(14) 0.0059(12) 0.0153(14) 0.0137(16)
C15 0.0317(14) 0.0421(16) 0.0185(11) 0.0058(10) 0.0094(9) 0.0056(11)
C28 0.078(3) 0.0398(17) 0.0282(14) 0.0016(12) 0.0291(15) 0.0172(17)
C24 0.0332(14) 0.0391(16) 0.0268(12) 0.0036(11) 0.0140(10) 0.0069(12)
C14 0.0282(12) 0.0344(14) 0.0138(9) 0.0004(9) 0.0057(8) -0.0053(10)
C27 0.0425(16) 0.0498(18) 0.0241(12) 0.0037(12) 0.0154(11) 0.0207(14)
C20 0.0324(14) 0.0475(18) 0.0285(13) 0.0068(12) 0.0136(11) -0.0041(12)
C29 0.0327(14) 0.0455(17) 0.0331(14) -0.0105(12) 0.0170(11) -0.0073(12)
C12 0.058(2) 0.0311(16) 0.0348(15) -0.0073(12) 0.0215(14) -0.0105(14)
C31B 0.043(3) 0.046(4) 0.024(2) -0.004(2) 0.011(2) -0.019(3)
C35 0.0420(18) 0.049(2) 0.0404(17) 0.0183(15) 0.0147(14) 0.0156(16)
C34A 0.037(2) 0.040(2) 0.0259(16) 0.0023(15) 0.0073(14) 0.0134(17)
C25 0.118(3) 0.0353(18) 0.0331(16) -0.0015(13) 0.044(2) -0.021(2)
C32 0.052(2) 0.061(2) 0.067(2) -0.040(2) 0.0347(19) -0.0309(19)
O1 0.135(7) 0.116(7) 0.094(5) 0.022(5) 0.005(5) -0.051(6)
C31A 0.038(3) 0.028(3) 0.037(3) -0.001(2) 0.021(2) -0.007(2)
N12A 0.035(3) 0.036(3) 0.017(2) 0.0003(18) 0.006(2) -0.018(3)
N12B 0.030(3) 0.036(3) 0.023(2) -0.0076(19) 0.009(2) -0.007(2)
C34B 0.035(6) 0.028(5) 0.032(5) 0.001(4) 0.023(4) 0.007(4)
N9B 0.021(5) 0.032(5) 0.028(5) 0.011(4) 0.006(4) 0.009(4)
N9A 0.0346(19) 0.0352(18) 0.0170(14) 0.0012(12) 0.0088(13) 0.0101(16)
Se3 0.03628(15) 0.04363(17) 0.01792(12) 0.00689(10) 0.00371(10) -0.01177(12)
Se2 0.02938(13) 0.03642(15) 0.01862(11) 0.00293(10) 0.00637(9) -0.00254(11)

loop_
_atom_type_symbol
_atom_type_description
_atom_type_scat_dispersion_real
_atom_type_scat_dispersion_imag
_atom_type_scat_source
C C 0.0033 0.0016 'International Tables Vol C Tables 4.2.6.8 and 6.1.1.4'
H H 0.0000 0.0000 'International Tables Vol C Tables 4.2.6.8 and 6.1.1.4'
N N 0.0061 0.0033 'International Tables Vol C Tables 4.2.6.8 and 6.1.1.4'
Fe Fe 0.3463 0.8444 'International Tables Vol C Tables 4.2.6.8 and 6.1.1.4'
Se Se -0.0929 2.2259 'International Tables Vol C Tables 4.2.6.8 and 6.1.1.4'
O O 0.0106 0.0060 'International Tables Vol C Tables 4.2.6.8 and 6.1.1.4'

loop_
_geom_angle_atom_site_label_1
_geom_angle_atom_site_label_2
_geom_angle_atom_site_label_3
_geom_angle
N13 Fe1 N14 177.85(10)
N13 Fe1 N4 93.18(9)
N14 Fe1 N4 88.45(9)
N13 Fe1 N6 86.92(10)
N14 Fe1 N6 92.34(8)
N4 Fe1 N6 69.69(8)
N13 Fe1 N5 93.49(9)
N14 Fe1 N5 88.39(8)
N4 Fe1 N5 69.30(8)
N6 Fe1 N5 138.95(8)
N13 Fe1 N12A 75.35(15)
N14 Fe1 N12A 104.13(15)
N4 Fe1 N12A 143.11(14)
N6 Fe1 N12A 142.04(16)
N5 Fe1 N12A 76.44(15)
N13 Fe1 N11 92.70(9)
N14 Fe1 N11 85.15(8)
N4 Fe1 N11 141.91(8)
N6 Fe1 N11 73.10(8)
N5 Fe1 N11 147.64(8)
N12A Fe1 N11 74.51(14)
N7 Fe2 N8 177.53(9)
N7 Fe2 N1 87.96(8)
N8 Fe2 N1 92.20(11)
N7 Fe2 N3 92.90(8)
N8 Fe2 N3 84.86(10)
N1 Fe2 N3 69.58(8)
N7 Fe2 N2 88.76(8)
N8 Fe2 N2 93.61(10)
N1 Fe2 N2 69.39(8)
N3 Fe2 N2 138.84(9)
N7 Fe2 N9A 102.16(11)
N8 Fe2 N9A 79.19(13)
N1 Fe2 N9A 142.19(10)
N3 Fe2 N9A 144.23(11)
N2 Fe2 N9A 74.45(11)
N7 Fe2 N10 84.95(8)
N8 Fe2 N10 93.42(10)
N1 Fe2 N10 142.14(8)
N3 Fe2 N10 73.70(8)
N2 Fe2 N10 147.23(8)
N9A Fe2 N10 75.54(10)
C36 N10 C30 109.8(2)
C36 N10 Fe2 115.86(16)
C30 N10 Fe2 108.17(17)
C9 N1 C5 119.5(2)
C9 N1 Fe2 120.03(18)
C5 N1 Fe2 120.28(18)
C14 N4 C10 119.3(2)
C14 N4 Fe1 120.06(17)
C10 N4 Fe1 120.61(17)
C33 N11 C26 110.0(2)
C33 N11 Fe1 115.11(18)
C26 N11 Fe1 108.26(17)
C21 N5 C23 120.9(2)
C21 N5 Fe1 121.29(17)
C23 N5 Fe1 117.65(19)
C19 N6 C24 121.8(2)
C19 N6 Fe1 121.46(17)
C24 N6 Fe1 116.51(18)
C15 N2 C27 121.5(2)
C15 N2 Fe2 121.07(17)
C27 N2 Fe2 117.23(19)
C17 N3 C29 122.3(2)
C17 N3 Fe2 121.76(18)
C29 N3 Fe2 115.67(18)
C2 N7 Fe2 170.0(2)
N7 C2 Se2 179.1(3)
C4 N14 Fe1 168.9(2)
N14 C4 Se4 178.6(3)
N10 C30 C29 109.7(2)
N6 C19 C14 114.3(2)
N6 C19 C20 125.4(2)
C14 C19 C20 120.4(2)
N13 C3 Se3 178.0(3)
C3 N13 Fe1 165.7(3)
C7 C8 C9 118.4(3)
N11 C33 C32 112.4(3)
N5 C21 C10 114.3(2)
N5 C21 C22 126.4(3)
C10 C21 C22 119.3(3)
N10 C36 C35 113.0(2)
N8 C1 Se1 178.4(3)
N3 C17 C9 114.2(2)
N3 C17 C18 126.3(3)
C9 C17 C18 119.5(3)
N1 C9 C8 121.8(3)
N1 C9 C17 113.8(2)
C8 C9 C17 124.3(2)
C12 C13 C14 118.2(3)
C1 N8 Fe2 164.5(3)
N4 C10 C11 122.0(2)
N4 C10 C21 113.8(2)
C11 C10 C21 124.2(2)
N11 C26 C24 109.7(2)
C10 C11 C12 118.2(3)
N1 C5 C6 122.0(3)
N1 C5 C15 114.1(2)
C6 C5 C15 123.8(3)
C7 C6 C5 118.0(3)
N5 C23 C25 106.8(3)
C8 C7 C6 120.3(3)
N2 C15 C5 114.3(2)
N2 C15 C16 125.9(3)
C5 C15 C16 119.7(3)
N9A C28 C27 112.6(3)
C27 C28 N9B 95.8(4)
N6 C24 C26 107.4(2)
N4 C14 C13 122.0(2)
N4 C14 C19 114.1(2)
C13 C14 C19 123.9(2)
N2 C27 C28 107.2(2)
N3 C29 C30 107.0(2)
C13 C12 C11 120.4(3)
N12A C31B C32 108.3(5)
C36 C35 C34A 111.8(3)
C36 C35 C34B 122.1(4)
N9A C34A C35 110.7(3)
N12B C25 C23 100.7(3)
C23 C25 N12A 117.0(3)
C33 C32 C31B 105.2(4)
C33 C32 C31A 119.6(3)
N12B C31A C32 105.4(4)
C31B N12A C25 104.6(4)
C31B N12A Fe1 114.4(4)
C25 N12A Fe1 108.5(3)
C31A N12B C25 105.4(4)
N9B C34B C35 99.2(8)
C34B N9B C28 100.8(7)
C34A N9A C28 110.3(3)
C34A N9A Fe2 115.4(2)
C28 N9A Fe2 109.9(2)

loop_
_geom_bond_atom_site_label_1
_geom_bond_atom_site_label_2
_geom_bond_distance
Se4 C4 1.810(3)
Se1 C1 1.788(3)
Fe1 N13 2.135(3)
Fe1 N14 2.144(2)
Fe1 N4 2.229(2)
Fe1 N6 2.260(2)
Fe1 N5 2.279(2)
Fe1 N12A 2.279(5)
Fe1 N11 2.370(2)
Fe2 N7 2.146(2)
Fe2 N8 2.148(3)
Fe2 N1 2.232(2)
Fe2 N3 2.254(2)
Fe2 N2 2.274(2)
Fe2 N9A 2.296(3)
Fe2 N10 2.364(2)
N10 C36 1.468(4)
N10 C30 1.478(3)
N1 C9 1.341(3)
N1 C5 1.343(3)
N4 C14 1.345(3)
N4 C10 1.346(3)
N11 C33 1.470(4)
N11 C26 1.471(4)
N5 C21 1.272(4)
N5 C23 1.463(3)
N6 C19 1.275(4)
N6 C24 1.462(3)
N2 C15 1.282(4)
N2 C27 1.457(3)
N3 C17 1.272(4)
N3 C29 1.461(4)
N7 C2 1.153(3)
C2 Se2 1.809(3)
N14 C4 1.155(3)
C30 C29 1.509(4)
C19 C14 1.488(4)
C19 C20 1.504(4)
C3 N13 1.155(4)
C3 Se3 1.800(3)
C8 C7 1.380(5)
C8 C9 1.393(4)
C33 C32 1.512(5)
C21 C10 1.495(4)
C21 C22 1.506(4)
C36 C35 1.498(5)
C1 N8 1.154(4)
C17 C9 1.489(4)
C17 C18 1.508(4)
C13 C12 1.378(4)
C13 C14 1.391(4)
C10 C11 1.386(4)
C26 C24 1.506(4)
C11 C12 1.389(4)
C5 C6 1.393(4)
C5 C15 1.487(4)
C6 C7 1.387(4)
C16 C15 1.495(4)
C23 C25 1.506(5)
C28 N9A 1.497(4)
C28 C27 1.520(5)
C28 N9B 1.555(10)
C31B N12A 1.479(7)
C31B C32 1.552(7)
C35 C34A 1.537(5)
C35 C34B 1.664(11)
C34A N9A 1.475(5)
C25 N12B 1.484(5)
C25 N12A 1.558(6)
C32 C31A 1.629(7)
C31A N12B 1.450(8)
C34B N9B 1.488(15)
